data_4123524
loop_
_publ_author_name
'Kramer, S\/oren'
'Fu, Gregory C.'

_publ_section_title
;
 Use of a New Spirophosphine To Achieve Catalytic Enantioselective [4 + 1]
 Annulations of Amines with Allenes To Generate Dihydropyrroles
;
_journal_name_full 'Journal of the American Chemical Society'
_journal_page_first 150317085953008
_journal_paper_doi 10.1021/jacs.5b01944
_journal_year 2015
_chemical_absolute_configuration ad
_chemical_formula_moiety 'C18 H24 N2 O7 S'
_chemical_formula_sum 'C18 H24 N2 O7 S'
_chemical_formula_weight 412.45
_space_group_crystal_system monoclinic
_space_group_IT_number 4
_space_group_name_Hall 'P 2yb'
_space_group_name_H-M_alt 'P 1 21 1'
_symmetry_space_group_name_Hall 'P 2yb'
_symmetry_space_group_name_H-M 'P 1 21 1'
_atom_sites_solution_hydrogens geom
_atom_sites_solution_primary dual
_audit_creation_date 2014-12-10
_audit_creation_method
;
Olex2 1.2
(compiled 2014.11.28 svn.r3106 for OlexSys, GUI svn.r4959)
;
_cell_angle_alpha 90
_cell_angle_beta 93.879(10)
_cell_angle_gamma 90
_cell_formula_units_Z 2
_cell_length_a 8.0897(16)
_cell_length_b 10.667(2)
_cell_length_c 11.916(2)
_cell_measurement_reflns_used 9576
_cell_measurement_temperature 293
_cell_measurement_theta_max 29.01
_cell_measurement_theta_min 2.52
_cell_volume 1025.9(3)
_computing_molecular_graphics 'Olex2 (Dolomanov et al., 2009)'
_computing_publication_material 'Olex2 (Dolomanov et al., 2009)'
_computing_structure_refinement 'ShelXL (Sheldrick, 2008)'
_computing_structure_solution 'ShelXD (Sheldrick, 2008)'
_diffrn_ambient_temperature 293
_diffrn_measured_fraction_theta_full 1.000
_diffrn_measured_fraction_theta_max 0.995
_diffrn_measurement_device_type 'Bruker APEX-II CCD'
_diffrn_measurement_method '\f and \w scans'
_diffrn_radiation_type MoK\a
_diffrn_radiation_wavelength 0.71073
_diffrn_reflns_av_R_equivalents 0.0572
_diffrn_reflns_av_unetI/netI 0.0376
_diffrn_reflns_Laue_measured_fraction_full 1.000
_diffrn_reflns_Laue_measured_fraction_max 0.995
_diffrn_reflns_limit_h_max 13
_diffrn_reflns_limit_h_min -13
_diffrn_reflns_limit_k_max 17
_diffrn_reflns_limit_k_min -17
_diffrn_reflns_limit_l_max 19
_diffrn_reflns_limit_l_min -19
_diffrn_reflns_number 51336
_diffrn_reflns_point_group_measured_fraction_full 1.000
_diffrn_reflns_point_group_measured_fraction_max 0.990
_diffrn_reflns_theta_full 25.242
_diffrn_reflns_theta_max 35.575
_diffrn_reflns_theta_min 1.713
_diffrn_standards_number 0
_exptl_absorpt_coefficient_mu 0.199
_exptl_absorpt_correction_T_max 1.0000
_exptl_absorpt_correction_T_min 0.9427
_exptl_absorpt_correction_type multi-scan
_exptl_absorpt_process_details
;
SADABS-2014/4 (Bruker,2014/4) was used for absorption correction.
wR2(int) was 0.0560 before and 0.0470 after correction.
The Ratio of minimum to maximum transmission is 0.9427.
The \l/2 correction factor is 0.00150.
;
_exptl_crystal_colour colourless
_exptl_crystal_colour_primary colourless
_exptl_crystal_density_diffrn 1.335
_exptl_crystal_description block
_exptl_crystal_F_000 436
_exptl_crystal_size_max 0.65
_exptl_crystal_size_mid 0.5
_exptl_crystal_size_min 0.22
_refine_diff_density_max 0.255
_refine_diff_density_min -0.210
_refine_diff_density_rms 0.039
_refine_ls_abs_structure_details
;
 Flack x determined using 2336 quotients [(I+)-(I-)]/[(I+)+(I-)]
 (Parsons, Flack and Wagner, Acta Cryst. B69 (2013) 249-259).
;
_refine_ls_abs_structure_Flack -0.001(15)
_refine_ls_extinction_method none
_refine_ls_goodness_of_fit_ref 0.923
_refine_ls_hydrogen_treatment constr
_refine_ls_matrix_type full
_refine_ls_number_parameters 291
_refine_ls_number_reflns 9346
_refine_ls_number_restraints 41
_refine_ls_restrained_S_all 0.924
_refine_ls_R_factor_all 0.0670
_refine_ls_R_factor_gt 0.0411
_refine_ls_shift/su_max 0.000
_refine_ls_shift/su_mean 0.000
_refine_ls_structure_factor_coef Fsqd
_refine_ls_weighting_details 'w=1/[\s^2^(Fo^2^)+(0.0750P)^2^] where P=(Fo^2^+2Fc^2^)/3'
_refine_ls_weighting_scheme calc
_refine_ls_wR_factor_gt 0.1057
_refine_ls_wR_factor_ref 0.1168
_reflns_Friedel_coverage 0.909
_reflns_Friedel_fraction_full 1.000
_reflns_Friedel_fraction_max 0.986
_reflns_number_gt 6016
_reflns_number_total 9346
_reflns_threshold_expression 'I > 2\s(I)'
_cod_data_source_file ja5b01944_si_002.cif
_cod_data_source_block crystal04
_cod_database_code 4123524
_shelx_space_group_comment
;
The symmetry employed for this shelxl refinement is uniquely defined
by the following loop, which should always be used as a source of
symmetry information in preference to the above space-group names.
They are only intended as comments.
;
_olex2_refinement_description
;
1. Fixed Uiso
 At 1.2 times of:
  All C(H) groups, All C(H,H) groups
 At 1.5 times of:
  All C(H,H,H) groups
2. Restrained distances
 C12-C10 \\sim C11-C10 \\sim C13-C10 \\sim C12A-C10 \\sim C11A-C10 \\sim
C13A-C10
 with sigma of 0.02
 O3-C9 \\sim C9-O3A
 with sigma of 0.02
3. Uiso/Uaniso restraints and constraints
C12 \\sim C12A: within 1.7A with sigma of 0.03 and sigma for terminal atoms of
0.06
C13 \\sim C13A: within 1.7A with sigma of 0.03 and sigma for terminal atoms of
0.06
C11 \\sim C11A: within 1.7A with sigma of 0.03 and sigma for terminal atoms of
0.06
O3 \\sim O3A: within 1.7A with sigma of 0.04 and sigma for terminal atoms of
0.08
4. Others
 Sof(C11A)=Sof(H11D)=Sof(H11E)=Sof(H11F)=Sof(C12A)=Sof(H12D)=Sof(H12E)=
 Sof(H12F)=Sof(C13A)=Sof(H13D)=Sof(H13E)=Sof(H13F)=1-FVAR(1)
 Sof(C11)=Sof(H11A)=Sof(H11B)=Sof(H11C)=Sof(C12)=Sof(H12A)=Sof(H12B)=Sof(H12C)=
 Sof(C13)=Sof(H13A)=Sof(H13B)=Sof(H13C)=FVAR(1)
 Sof(O3A)=1-FVAR(2)
 Sof(O3)=FVAR(2)
 Fixed X: C11(1.204469)
5.a Ternary CH refined with riding coordinates:
 C4(H4), C5(H5)
5.b Secondary CH2 refined with riding coordinates:
 C2(H2A,H2B), C6(H6A,H6B), C7(H7A,H7B)
5.c Me refined with riding coordinates:
 C11(H11A,H11B,H11C), C11A(H11D,H11E,H11F), C12(H12A,H12B,H12C), C12A(H12D,
 H12E,H12F), C13(H13A,H13B,H13C), C13A(H13D,H13E,H13F)
5.d Aromatic/amide H refined with riding coordinates:
 C15(H15), C16(H16), C18(H18), C19(H19)
5.e Idealised Me refined as rotating group:
 C8(H8A,H8B,H8C)
;
_shelx_shelxl_version_number 2014/7
_olex2_exptl_crystal_mounting_method fiber
_olex2_submission_special_instructions 'No special instructions were received'

loop_
_space_group_symop_operation_xyz
'x, y, z'
'-x, y+1/2, -z'

loop_
_atom_site_label
_atom_site_type_symbol
_atom_site_fract_x
_atom_site_fract_y
_atom_site_fract_z
_atom_site_U_iso_or_equiv
_atom_site_adp_type
_atom_site_occupancy
_atom_site_site_symmetry_order
_atom_site_calc_flag
_atom_site_refinement_flags_posn
_atom_site_refinement_flags_adp
_atom_site_refinement_flags_occupancy
_atom_site_disorder_assembly
_atom_site_disorder_group
S1 S 0.47251(5) 0.73450(4) 0.41941(3) 0.05293(12) Uani 1 1 d . . . . .
O1 O 0.4944(2) 0.79395(18) 0.52689(12) 0.0745(4) Uani 1 1 d . . . . .
O2 O 0.33052(16) 0.65744(18) 0.39201(16) 0.0763(5) Uani 1 1 d . . . . .
O3 O 0.814(3) 0.3532(9) 0.224(2) 0.124(6) Uani 0.51(3) 1 d D U P A 1
O3A O 0.8798(14) 0.3535(7) 0.2666(6) 0.072(2) Uani 0.49(3) 1 d D U P A 2
O4 O 0.97082(19) 0.48585(13) 0.13849(12) 0.0636(3) Uani 1 1 d . . . . .
O5 O 0.81902(17) 0.68907(12) 0.22676(11) 0.0547(3) Uani 1 1 d . . . . .
O6 O 0.4372(5) 1.1064(4) -0.0245(3) 0.1603(15) Uani 1 1 d . . . . .
O7 O 0.5629(4) 1.2298(4) 0.0959(3) 0.1426(13) Uani 1 1 d . . . . .
N1 N 0.63337(15) 0.64812(12) 0.40542(11) 0.0437(3) Uani 1 1 d . . . . .
N2 N 0.4968(4) 1.1302(3) 0.0695(3) 0.1025(11) Uani 1 1 d . . . . .
C2 C 0.63190(19) 0.54940(16) 0.31877(14) 0.0471(3) Uani 1 1 d . . . . .
H2A H 0.5411 0.5616 0.2624 0.057 Uiso 1 1 calc R . . . .
H2B H 0.6222 0.4669 0.3520 0.057 Uiso 1 1 calc R . . . .
C3 C 0.7961(2) 0.56469(15) 0.26877(14) 0.0450(3) Uani 1 1 d . . . . .
C4 C 0.8951(2) 0.65773(16) 0.33441(15) 0.0483(3) Uani 1 1 d . . . . .
H4 H 1.0157 0.6482 0.3439 0.058 Uiso 1 1 calc R . . . .
C5 C 0.8009(2) 0.70314(16) 0.43162(14) 0.0488(3) Uani 1 1 d . . . . .
H5 H 0.7930 0.7948 0.4288 0.059 Uiso 1 1 calc R . . . .
C6 C 0.8778(3) 0.6639(2) 0.54516(17) 0.0617(4) Uani 1 1 d . . . . .
H6A H 0.8063 0.6917 0.6023 0.074 Uiso 1 1 calc R . . . .
H6B H 0.9828 0.7071 0.5582 0.074 Uiso 1 1 calc R . . . .
C7 C 0.9080(3) 0.5244(2) 0.56040(19) 0.0676(5) Uani 1 1 d . . . . .
H7A H 0.9911 0.4973 0.5107 0.081 Uiso 1 1 calc R . . . .
H7B H 0.8064 0.4791 0.5398 0.081 Uiso 1 1 calc R . . . .
C8 C 0.9661(4) 0.4928(3) 0.6816(2) 0.0876(8) Uani 1 1 d . . . . .
H8A H 0.9955 0.4057 0.6867 0.131 Uiso 1 1 calc GR . . . .
H8B H 0.8784 0.5098 0.7299 0.131 Uiso 1 1 calc GR . . . .
H8C H 1.0608 0.5432 0.7043 0.131 Uiso 1 1 calc GR . . . .
C9 C 0.8740(2) 0.45418(17) 0.21602(17) 0.0562(4) Uani 1 1 d D . . . .
C10 C 1.0796(3) 0.3948(2) 0.08715(19) 0.0650(5) Uani 1 1 d D . . . .
C11 C 1.2045 0.4690(9) 0.0307(8) 0.120(5) Uani 0.462(10) 1 d D U P B 1
H11A H 1.2788 0.4133 -0.0043 0.179 Uiso 0.462(10) 1 calc R . P B 1
H11B H 1.1497 0.5218 -0.0254 0.179 Uiso 0.462(10) 1 calc R . P B 1
H11C H 1.2659 0.5199 0.0853 0.179 Uiso 0.462(10) 1 calc R . P B 1
C11A C 1.1195(12) 0.4653(11) -0.0211(7) 0.118(3) Uani 0.538(10) 1 d D U P B 2
H11D H 1.1914 0.4148 -0.0634 0.177 Uiso 0.538(10) 1 calc R . P B 2
H11E H 1.0186 0.4817 -0.0658 0.177 Uiso 0.538(10) 1 calc R . P B 2
H11F H 1.1734 0.5432 -0.0014 0.177 Uiso 0.538(10) 1 calc R . P B 2
C12 C 1.1536(19) 0.3030(16) 0.1702(12) 0.165(8) Uani 0.462(10) 1 d D U P B 1
H12A H 1.2233 0.2457 0.1329 0.248 Uiso 0.462(10) 1 calc R . P B 1
H12B H 1.2185 0.3468 0.2281 0.248 Uiso 0.462(10) 1 calc R . P B 1
H12C H 1.0669 0.2572 0.2031 0.248 Uiso 0.462(10) 1 calc R . P B 1
C12A C 1.2242(7) 0.3823(10) 0.1734(8) 0.110(3) Uani 0.538(10) 1 d D U P B 2
H12D H 1.3028 0.3238 0.1468 0.165 Uiso 0.538(10) 1 calc R . P B 2
H12E H 1.2763 0.4625 0.1852 0.165 Uiso 0.538(10) 1 calc R . P B 2
H12F H 1.1854 0.3525 0.2430 0.165 Uiso 0.538(10) 1 calc R . P B 2
C13 C 0.9638(12) 0.3347(13) -0.0038(10) 0.115(4) Uani 0.462(10) 1 d D U P B 1
H13A H 1.0233 0.2726 -0.0432 0.172 Uiso 0.462(10) 1 calc R . P B 1
H13B H 0.8727 0.2957 0.0304 0.172 Uiso 0.462(10) 1 calc R . P B 1
H13C H 0.9224 0.3979 -0.0557 0.172 Uiso 0.462(10) 1 calc R . P B 1
C13A C 1.0048(9) 0.2708(6) 0.0564(8) 0.092(2) Uani 0.538(10) 1 d D U P B 2
H13D H 1.0859 0.2190 0.0238 0.137 Uiso 0.538(10) 1 calc R . P B 2
H13E H 0.9684 0.2309 0.1227 0.137 Uiso 0.538(10) 1 calc R . P B 2
H13F H 0.9118 0.2826 0.0030 0.137 Uiso 0.538(10) 1 calc R . P B 2
C14 C 0.4748(2) 0.85493(18) 0.31748(15) 0.0516(4) Uani 1 1 d . . . . .
C15 C 0.4180(3) 0.8276(2) 0.20759(19) 0.0725(6) Uani 1 1 d . . . . .
H15 H 0.3757 0.7487 0.1888 0.087 Uiso 1 1 calc R . . . .
C16 C 0.4253(4) 0.9199(3) 0.1265(2) 0.0823(7) Uani 1 1 d . . . . .
H16 H 0.3886 0.9040 0.0522 0.099 Uiso 1 1 calc R . . . .
C17 C 0.4873(3) 1.0344(2) 0.15732(19) 0.0709(6) Uani 1 1 d . . . . .
C18 C 0.5430(3) 1.0633(2) 0.2654(2) 0.0724(6) Uani 1 1 d . . . . .
H18 H 0.5840 1.1427 0.2833 0.087 Uiso 1 1 calc R . . . .
C19 C 0.5368(3) 0.9717(2) 0.34700(18) 0.0622(5) Uani 1 1 d . . . . .
H19 H 0.5740 0.9886 0.4210 0.075 Uiso 1 1 calc R . . . .

loop_
_atom_site_aniso_label
_atom_site_aniso_U_11
_atom_site_aniso_U_22
_atom_site_aniso_U_33
_atom_site_aniso_U_23
_atom_site_aniso_U_13
_atom_site_aniso_U_12
S1 0.05243(19) 0.0581(2) 0.0504(2) 0.00462(18) 0.01943(15) 0.01390(17)
O1 0.1019(11) 0.0775(9) 0.0473(7) -0.0004(7) 0.0282(7) 0.0318(9)
O2 0.0446(6) 0.0835(10) 0.1029(13) 0.0142(9) 0.0199(7) 0.0048(7)
O3 0.144(9) 0.061(3) 0.181(11) -0.040(4) 0.117(9) -0.033(4)
O3A 0.106(4) 0.043(2) 0.072(3) 0.017(2) 0.042(3) 0.016(2)
O4 0.0730(8) 0.0565(7) 0.0657(8) 0.0080(6) 0.0376(6) 0.0128(6)
O5 0.0660(7) 0.0475(6) 0.0522(6) 0.0086(5) 0.0158(5) -0.0006(5)
O6 0.198(3) 0.188(3) 0.093(2) 0.078(2) 0.0014(18) 0.050(3)
O7 0.1244(19) 0.136(2) 0.171(3) 0.089(2) 0.0385(18) 0.012(2)
N1 0.0430(6) 0.0449(6) 0.0439(6) -0.0026(5) 0.0083(5) 0.0051(5)
N2 0.0878(15) 0.120(2) 0.104(2) 0.0580(18) 0.0405(13) 0.0502(16)
C2 0.0441(7) 0.0476(7) 0.0507(8) -0.0087(6) 0.0120(6) -0.0042(6)
C3 0.0493(7) 0.0439(7) 0.0431(7) 0.0006(6) 0.0138(6) -0.0009(6)
C4 0.0435(7) 0.0462(7) 0.0561(9) 0.0009(6) 0.0096(6) -0.0036(6)
C5 0.0480(7) 0.0465(8) 0.0519(8) -0.0061(6) 0.0024(6) -0.0011(6)
C6 0.0682(11) 0.0618(10) 0.0538(10) -0.0105(8) -0.0065(8) 0.0042(9)
C7 0.0793(13) 0.0661(11) 0.0574(11) -0.0012(9) 0.0054(9) 0.0150(10)
C8 0.0984(18) 0.0982(19) 0.0668(13) 0.0121(13) 0.0090(13) 0.0346(16)
C9 0.0641(10) 0.0487(8) 0.0586(9) -0.0058(7) 0.0253(8) -0.0017(7)
C10 0.0665(10) 0.0612(11) 0.0716(12) 0.0042(9) 0.0356(9) 0.0137(9)
C11 0.102(6) 0.098(5) 0.171(11) 0.043(6) 0.104(7) 0.025(5)
C11A 0.119(6) 0.147(7) 0.097(5) 0.029(5) 0.066(5) 0.044(6)
C12 0.157(11) 0.182(12) 0.168(11) 0.098(11) 0.095(10) 0.107(10)
C12A 0.059(3) 0.119(6) 0.152(7) -0.004(5) 0.007(3) 0.024(3)
C13 0.120(6) 0.123(8) 0.108(6) -0.053(6) 0.050(5) -0.007(5)
C13A 0.107(4) 0.067(3) 0.106(5) -0.030(3) 0.041(4) 0.007(3)
C14 0.0532(8) 0.0558(8) 0.0470(8) 0.0014(7) 0.0117(6) 0.0171(7)
C15 0.0951(16) 0.0676(12) 0.0538(11) -0.0041(9) -0.0027(11) 0.0153(11)
C16 0.1039(18) 0.0951(18) 0.0479(10) 0.0085(11) 0.0041(11) 0.0331(15)
C17 0.0716(12) 0.0807(14) 0.0633(12) 0.0241(10) 0.0254(9) 0.0363(11)
C18 0.0727(12) 0.0593(11) 0.0869(16) 0.0118(10) 0.0180(11) 0.0167(10)
C19 0.0727(11) 0.0569(10) 0.0581(10) -0.0002(8) 0.0124(8) 0.0169(9)

loop_
_atom_type_symbol
_atom_type_description
_atom_type_scat_dispersion_real
_atom_type_scat_dispersion_imag
_atom_type_scat_source
C C 0.0033 0.0016 'International Tables Vol C Tables 4.2.6.8 and 6.1.1.4'
H H 0.0000 0.0000 'International Tables Vol C Tables 4.2.6.8 and 6.1.1.4'
N N 0.0061 0.0033 'International Tables Vol C Tables 4.2.6.8 and 6.1.1.4'
O O 0.0106 0.0060 'International Tables Vol C Tables 4.2.6.8 and 6.1.1.4'
S S 0.1246 0.1234 'International Tables Vol C Tables 4.2.6.8 and 6.1.1.4'

loop_
_geom_angle_atom_site_label_1
_geom_angle_atom_site_label_2
_geom_angle_atom_site_label_3
_geom_angle
O1 S1 O2 120.53(11)
O1 S1 N1 107.10(9)
O1 S1 C14 106.66(10)
O2 S1 N1 106.79(9)
O2 S1 C14 107.80(10)
N1 S1 C14 107.34(7)
C9 O4 C10 122.11(15)
C4 O5 C3 61.76(11)
C2 N1 S1 120.81(11)
C2 N1 C5 113.09(11)
C5 N1 S1 118.82(11)
O6 N2 O7 124.0(3)
O6 N2 C17 118.3(4)
O7 N2 C17 117.7(3)
N1 C2 C3 103.59(12)
O5 C3 C2 112.20(13)
O5 C3 C4 58.79(11)
O5 C3 C9 120.96(13)
C4 C3 C2 109.12(14)
C4 C3 C9 121.81(15)
C9 C3 C2 119.38(14)
O5 C4 C3 59.46(11)
O5 C4 C5 113.98(14)
C3 C4 C5 109.92(13)
N1 C5 C4 102.24(12)
N1 C5 C6 113.10(15)
C4 C5 C6 113.58(15)
C5 C6 C7 115.64(16)
C6 C7 C8 111.5(2)
O3 C9 O4 124.3(5)
O3 C9 C3 119.7(4)
O3A C9 O4 124.9(4)
O3A C9 C3 119.0(3)
O4 C9 C3 112.73(15)
O4 C10 C11 106.4(4)
O4 C10 C11A 101.0(4)
O4 C10 C12 112.5(5)
O4 C10 C12A 103.5(3)
O4 C10 C13 102.6(4)
O4 C10 C13A 116.4(3)
C11 C10 C12 113.4(7)
C11 C10 C13 107.9(6)
C12 C10 C13 113.3(10)
C12A C10 C11A 114.5(5)
C13A C10 C11A 109.3(6)
C13A C10 C12A 111.8(5)
C15 C14 S1 118.49(17)
C19 C14 S1 120.07(15)
C19 C14 C15 121.4(2)
C16 C15 C14 118.8(2)
C17 C16 C15 118.8(2)
C16 C17 N2 117.9(3)
C16 C17 C18 123.2(2)
C18 C17 N2 118.9(3)
C17 C18 C19 118.5(2)
C14 C19 C18 119.2(2)

loop_
_geom_bond_atom_site_label_1
_geom_bond_atom_site_label_2
_geom_bond_distance
S1 O1 1.4293(17)
S1 O2 1.4321(18)
S1 N1 1.6124(13)
S1 C14 1.7689(19)
O3 C9 1.189(7)
O3A C9 1.231(5)
O4 C9 1.296(2)
O4 C10 1.471(2)
O5 C3 1.434(2)
O5 C4 1.424(2)
O6 N2 1.216(5)
O7 N2 1.221(5)
N1 C2 1.474(2)
N1 C5 1.490(2)
N2 C17 1.469(3)
C2 C3 1.501(2)
C3 C4 1.467(2)
C3 C9 1.495(2)
C4 C5 1.509(2)
C5 C6 1.510(3)
C6 C7 1.517(3)
C7 C8 1.525(3)
C10 C11 1.480(6)
C10 C11A 1.547(7)
C10 C12 1.489(9)
C10 C12A 1.510(8)
C10 C13 1.525(9)
C10 C13A 1.489(6)
C14 C15 1.389(3)
C14 C19 1.379(3)
C15 C16 1.383(4)
C16 C17 1.361(4)
C17 C18 1.370(4)
C18 C19 1.382(3)
